data_9001884
loop_
_publ_author_name
'Alietti, E.'
'Brigatti, M. F.'
'Poppi, L.'

_publ_section_title
;
 Clintonite-1M: Crystal chemistry and its relationships to closely
 associated Al-rich phlogopite
 Sample: Cli7c
;
_journal_name_full 'American Mineralogist'
_journal_page_first 936
_journal_page_last 945
_journal_volume 82
_journal_year 1997
_chemical_formula_sum 'Al3.03 Ca Fe0.21 H2 Mg2.16 O12 Si1.2'
_chemical_name_mineral Clintonite-1M
_space_group_IT_number 12
_symmetry_space_group_name_Hall '-C 2y'
_symmetry_space_group_name_H-M 'C 1 2/m 1'
_cell_angle_alpha 90
_cell_angle_beta 100.21
_cell_angle_gamma 90
_cell_formula_units_Z 2
_cell_length_a 5.1982
_cell_length_b 9.006
_cell_length_c 9.796
_cell_volume 451.338
_database_code_amcsd 0001944
_exptl_crystal_density_diffrn 3.045
_cod_original_formula_sum 'Si1.2 Al3.03 Ca Fe.21 Mg2.16 O12 H2'
_cod_database_code 9001884

loop_
_space_group_symop_operation_xyz
x,y,z
1/2+x,1/2+y,z
x,-y,z
1/2+x,1/2-y,z
-x,y,-z
1/2-x,1/2+y,-z
-x,-y,-z
1/2-x,1/2-y,-z

loop_
_atom_site_aniso_label
_atom_site_aniso_U_11
_atom_site_aniso_U_22
_atom_site_aniso_U_33
_atom_site_aniso_U_12
_atom_site_aniso_U_13
_atom_site_aniso_U_23
Si 0.00981 0.01068 0.01507 0.00000 0.00125 -0.00044
Al 0.00981 0.01068 0.01507 0.00000 0.00125 -0.00044
Ca 0.01644 0.01890 0.02637 0.00000 0.00300 0.00000
Al1 0.00796 0.00534 0.01036 0.00000 0.00025 0.00000
Fe1 0.00796 0.00534 0.01036 0.00000 0.00025 0.00000
Mg1 0.00796 0.00534 0.01036 0.00000 0.00025 0.00000
Al2 0.00915 0.00740 0.01177 0.00000 0.00200 0.00000
Fe2 0.00915 0.00740 0.01177 0.00000 0.00200 0.00000
Mg2 0.00915 0.00740 0.01177 0.00000 0.00200 0.00000
O1 0.02917 0.01644 0.01224 0.00000 -0.00150 0.00000
O2 0.02015 0.02589 0.01036 -0.00700 0.00200 -0.00220
O3 0.00981 0.01027 0.01271 0.00047 0.00025 -0.00088
O-H4 0.01458 0.01356 0.00800 0.00000 0.00025 0.00000

loop_
_atom_site_label
_atom_site_fract_x
_atom_site_fract_y
_atom_site_fract_z
_atom_site_occupancy
_atom_site_type_symbol
_atom_site_attached_hydrogens
Si 0.07030 0.16660 0.21015 0.30000 Si 0
Al 0.07030 0.16660 0.21015 0.60000 Al 0
Ca 0.00000 0.50000 0.00000 1.00000 Ca 0
Al1 0.00000 0.00000 0.50000 0.21000 Al 0
Fe1 0.00000 0.00000 0.50000 0.07000 Fe 0
Mg1 0.00000 0.00000 0.50000 0.72000 Mg 0
Al2 0.00000 0.33070 0.50000 0.21000 Al 0
Fe2 0.00000 0.33070 0.50000 0.07000 Fe 0
Mg2 0.00000 0.33070 0.50000 0.72000 Mg 0
O1 -0.07940 0.00000 0.15040 1.00000 O 0
O2 0.36610 0.18450 0.15060 1.00000 O 0
O3 0.12960 0.16700 0.38980 1.00000 O 0
O-H4 0.13000 0.50000 0.39280 1.00000 O 1

loop_
_cod_changelog_entry_id
_cod_changelog_entry_author
_cod_changelog_entry_date
_cod_changelog_entry_text
1
;cod-tools version 3.8.0
Id: cif_guess_AMCSD_atom_types 9574 2023-05-10 09:00:05Z saulius
;
2023-05-10T18:47:47+03:00
;Derived atom types and hydrogen counts
from atom names that follow the AMCSD naming convention
(Wat == water, O-H == hydroxyl).
;
2
;cod-tools version 3.10.1
Id: cif_fix_AMCSD_aniso_labels 10200 2024-08-01 14:09:44Z saulius
;
2024-08-02T12:20:05+03:00
;Changed the following '_atom_site_aniso_label' values:
'OH4' -> 'O-H4'
;

loop_
_cod_related_entry_id
_cod_related_entry_database
_cod_related_entry_code
1 AMCSD 0001944
